data_4504562
loop_
_publ_author_name
'Said, Farouq F.'
'Bazinet, Patrick'
'Ong, Tiow-Gan'
'Yap, Glenn P. A.'
'Richeson, Darrin S.'

_publ_section_title
;
 Hydrogen Bonding Motifs
 ofN,N&#x2018;,N&#x2018;&#x2009;&#x2018;-Trisubstituted Guanidinium
 Cations with Spherical and Rodlike Monoanions:&#x2009; Syntheses and
 Structures of I-, I3-, and SCN-Salts
;
_journal_issue 1
_journal_name_full 'Crystal Growth &amp; Design'
_journal_page_first 258
_journal_paper_doi 10.1021/cg050303a
_journal_volume 6
_journal_year 2006
_chemical_formula_sum 'C11 H24 N4 S'
_chemical_formula_weight 244.40
_chemical_name_systematic
; 
 ? 
;
_space_group_IT_number 14
_symmetry_cell_setting monoclinic
_symmetry_space_group_name_Hall '-P 2ybc'
_symmetry_space_group_name_H-M 'P 1 21/c 1'
_atom_sites_solution_hydrogens geom
_atom_sites_solution_primary direct
_atom_sites_solution_secondary difmap
_audit_creation_method SHELXL-97
_cell_angle_alpha 90.00
_cell_angle_beta 100.850(3)
_cell_angle_gamma 90.00
_cell_formula_units_Z 8
_cell_length_a 8.8610(19)
_cell_length_b 26.644(6)
_cell_length_c 13.442(3)
_cell_measurement_reflns_used 54
_cell_measurement_temperature 203(2)
_cell_measurement_theta_max 28.29
_cell_measurement_theta_min 1.47
_cell_volume 3116.8(12)
_computing_cell_refinement 'SMART, Bruker (2000)'
_computing_data_collection 'SMART, Bruker (2000)'
_computing_data_reduction 'XPREP, Bruker (2000)'
_computing_molecular_graphics 'SHELXTL, Bruker (2000)'
_computing_publication_material 'SHELXTL, Bruker (2000)'
_computing_structure_refinement 'SHELXL-97 (Sheldrick, 1997)'
_computing_structure_solution 'SHELXS-97 (Sheldrick, 1990)'
_diffrn_ambient_temperature 203(2)
_diffrn_measured_fraction_theta_full 1.000
_diffrn_measured_fraction_theta_max 1.000
_diffrn_measurement_device_type 'CCD area detector'
_diffrn_measurement_method 'phi and omega scans'
_diffrn_radiation_monochromator graphite
_diffrn_radiation_source 'fine-focus sealed tube'
_diffrn_radiation_type MoK\a
_diffrn_radiation_wavelength 0.71073
_diffrn_reflns_av_R_equivalents 0.0460
_diffrn_reflns_av_sigmaI/netI 0.0535
_diffrn_reflns_limit_h_max 8
_diffrn_reflns_limit_h_min -8
_diffrn_reflns_limit_k_max 25
_diffrn_reflns_limit_k_min -26
_diffrn_reflns_limit_l_max 13
_diffrn_reflns_limit_l_min -9
_diffrn_reflns_number 9954
_diffrn_reflns_theta_full 20.81
_diffrn_reflns_theta_max 20.81
_diffrn_reflns_theta_min 1.53
_diffrn_standards_decay_% <1
_exptl_absorpt_coefficient_mu 0.193
_exptl_absorpt_correction_T_max 1.000000
_exptl_absorpt_correction_T_min 0.854727
_exptl_absorpt_correction_type multi-scan
_exptl_absorpt_process_details 'SADABS, Bruker (2000)'
_exptl_crystal_colour colorless
_exptl_crystal_density_diffrn 1.042
_exptl_crystal_density_method 'not measured'
_exptl_crystal_description block
_exptl_crystal_F_000 1072
_exptl_crystal_size_max 0.30
_exptl_crystal_size_mid 0.20
_exptl_crystal_size_min 0.15
_refine_diff_density_max 0.587
_refine_diff_density_min -0.332
_refine_diff_density_rms 0.051
_refine_ls_extinction_method none
_refine_ls_goodness_of_fit_ref 1.023
_refine_ls_hydrogen_treatment mixed
_refine_ls_matrix_type full
_refine_ls_number_parameters 317
_refine_ls_number_reflns 3261
_refine_ls_number_restraints 0
_refine_ls_restrained_S_all 1.023
_refine_ls_R_factor_all 0.1098
_refine_ls_R_factor_gt 0.0695
_refine_ls_shift/su_max 0.000
_refine_ls_shift/su_mean 0.000
_refine_ls_structure_factor_coef Fsqd
_refine_ls_weighting_details 'calc w=1/[\s^2^(Fo^2^)+(0.1102P)^2^+3.2132P] where P=(Fo^2^+2Fc^2^)/3'
_refine_ls_weighting_scheme calc
_refine_ls_wR_factor_gt 0.1802
_refine_ls_wR_factor_ref 0.2083
_reflns_number_gt 2168
_reflns_number_total 3261
_reflns_threshold_expression >2sigma(I)
_cod_data_source_file cg050303asi20050629_051652.cif
_cod_data_source_block dr2080
_cod_depositor_comments
;
The following automatic conversions were performed:

'_symmetry_cell_setting' value 'Monoclinic' changed to 'monoclinic'
according to /home/saulius/struct/CIF-dictionaries/cif_core.dic
dictionary named 'cif_core.dic' version 2.4.1 from 2010-06-29.

Automatic conversion script
Id: cif_fix_values 1715 2011-07-08 13:25:40Z adriana 
;
_cod_original_cell_volume 3116.8(11)
_cod_original_sg_symbol_H-M P2(1)/c
_cod_database_code 4504562

loop_
_symmetry_equiv_pos_as_xyz
'x, y, z'
'-x, y+1/2, -z+1/2'
'-x, -y, -z'
'x, -y-1/2, z-1/2'

loop_
_atom_site_label
_atom_site_type_symbol
_atom_site_fract_x
_atom_site_fract_y
_atom_site_fract_z
_atom_site_U_iso_or_equiv
_atom_site_adp_type
_atom_site_occupancy
_atom_site_symmetry_multiplicity
_atom_site_calc_flag
_atom_site_refinement_flags
_atom_site_disorder_assembly
_atom_site_disorder_group
N1 N 0.1915(5) 0.48034(17) 0.9011(4) 0.0633(14) Uani 1 1 d . . .
H1A H 0.2657 0.4974 0.9374 0.076 Uiso 1 1 calc R . .
N2 N 0.1723(5) 0.54431(18) 0.7830(4) 0.0695(15) Uani 1 1 d . . .
H2A H 0.1140 0.5577 0.7303 0.083 Uiso 1 1 calc R . .
N3 N -0.0046(5) 0.48023(18) 0.7609(3) 0.0574(13) Uani 1 1 d . . .
H3A H -0.0350 0.4530 0.7869 0.069 Uiso 1 1 calc R . .
N4 N 0.7894(10) 0.7326(4) 0.3319(8) 0.057(3) Uani 0.548(12) 1 d P A 1
H4D H 0.7587 0.7607 0.3017 0.069 Uiso 0.548(12) 1 calc PR A 1
N5 N 0.5499(12) 0.7037(4) 0.2536(7) 0.068(4) Uani 0.548(12) 1 d P A 1
H5B H 0.4766 0.6835 0.2630 0.082 Uiso 0.548(12) 1 calc PR A 1
N6 N 0.7046(15) 0.6548(3) 0.3742(8) 0.055(3) Uani 0.548(12) 1 d P A 1
H6D H 0.7985 0.6506 0.4065 0.066 Uiso 0.548(12) 1 calc PR A 1
N4' N 0.8297(13) 0.7002(6) 0.3784(10) 0.078(5) Uani 0.452(12) 1 d P A 2
H4'A H 0.8502 0.6749 0.4196 0.094 Uiso 0.452(12) 1 calc PR A 2
N5' N 0.6562(15) 0.7269(4) 0.2371(9) 0.064(4) Uani 0.452(12) 1 d P A 2
H5'A H 0.7349 0.7417 0.2199 0.077 Uiso 0.452(12) 1 calc PR A 2
N6' N 0.6005(18) 0.6576(4) 0.3315(10) 0.062(4) Uani 0.452(12) 1 d P A 2
H6'A H 0.5140 0.6585 0.2884 0.075 Uiso 0.452(12) 1 calc PR A 2
N7 N 0.8072(9) 0.6753(3) 0.7082(6) 0.138(3) Uani 1 1 d . . .
N8 N 0.3945(8) 0.5403(2) 0.0868(5) 0.098(2) Uani 1 1 d . . .
S1 S 1.00156(18) 0.62957(6) 0.59303(12) 0.0638(6) Uani 1 1 d . . .
S2 S 0.24561(17) 0.61738(6) 0.17332(12) 0.0649(6) Uani 1 1 d . . .
C1 C 0.1197(5) 0.5021(2) 0.8153(4) 0.0397(13) Uani 1 1 d . . .
C2 C 0.1593(7) 0.43132(19) 0.9404(4) 0.0523(15) Uani 1 1 d . . .
H2B H 0.0462 0.4275 0.9226 0.063 Uiso 1 1 calc R . .
C3 C 0.1946(17) 0.4302(3) 1.0477(6) 0.198(7) Uani 1 1 d . . .
H3B H 0.1579 0.4608 1.0744 0.297 Uiso 1 1 calc R . .
H3C H 0.3050 0.4277 1.0700 0.297 Uiso 1 1 calc R . .
H3D H 0.1451 0.4015 1.0721 0.297 Uiso 1 1 calc R . .
C4 C 0.2213(13) 0.3895(3) 0.8904(8) 0.155(4) Uani 1 1 d . . .
H4A H 0.1939 0.3581 0.9188 0.233 Uiso 1 1 calc R . .
H4B H 0.3323 0.3924 0.9007 0.233 Uiso 1 1 calc R . .
H4C H 0.1790 0.3903 0.8184 0.233 Uiso 1 1 calc R . .
C5 C 0.3140(6) 0.5720(2) 0.8224(4) 0.0572(16) Uani 1 1 d . . .
H5A H 0.3773 0.5511 0.8752 0.069 Uiso 1 1 calc R . .
C6 C 0.2792(9) 0.6206(2) 0.8709(5) 0.089(2) Uani 1 1 d . . .
H6A H 0.2260 0.6135 0.9261 0.134 Uiso 1 1 calc R . .
H6B H 0.2147 0.6414 0.8209 0.134 Uiso 1 1 calc R . .
H6C H 0.3745 0.6381 0.8968 0.134 Uiso 1 1 calc R . .
C7 C 0.4029(7) 0.5793(3) 0.7380(6) 0.085(2) Uani 1 1 d . . .
H7A H 0.4983 0.5968 0.7640 0.128 Uiso 1 1 calc R . .
H7B H 0.3421 0.5991 0.6843 0.128 Uiso 1 1 calc R . .
H7C H 0.4254 0.5469 0.7115 0.128 Uiso 1 1 calc R . .
C8 C -0.0964(6) 0.4956(2) 0.6643(4) 0.0499(15) Uani 1 1 d . . .
H8A H -0.0350 0.5204 0.6342 0.060 Uiso 1 1 calc R . .
C9 C -0.2419(7) 0.5211(3) 0.6773(5) 0.082(2) Uani 1 1 d . . .
H9A H -0.2176 0.5496 0.7224 0.122 Uiso 1 1 calc R . .
H9B H -0.3058 0.4976 0.7059 0.122 Uiso 1 1 calc R . .
H9C H -0.2967 0.5326 0.6119 0.122 Uiso 1 1 calc R . .
C10 C -0.1215(9) 0.4515(3) 0.5940(5) 0.104(3) Uani 1 1 d . . .
H10A H -0.0231 0.4368 0.5888 0.155 Uiso 1 1 calc R . .
H10B H -0.1734 0.4625 0.5275 0.155 Uiso 1 1 calc R . .
H10C H -0.1841 0.4267 0.6200 0.155 Uiso 1 1 calc R . .
C11 C 0.6873(7) 0.6965(2) 0.3181(4) 0.0502(15) Uani 1 1 d . . .
C12 C 0.9446(8) 0.7333(3) 0.3891(6) 0.096(3) Uani 0.548(12) 1 d P A 1
H12A H 0.9348 0.7065 0.4386 0.115 Uiso 0.548(12) 1 calc PR A 1
C12' C 0.9446(8) 0.7333(3) 0.3891(6) 0.096(3) Uani 0.452(12) 1 d P A 2
H12B H 0.9025 0.7532 0.3280 0.115 Uiso 0.452(12) 1 calc PR A 2
C13 C 0.9706(10) 0.7753(4) 0.4576(8) 0.146(4) Uani 1 1 d . . .
H13A H 0.8757 0.7837 0.4798 0.219 Uiso 1 1 calc R A 1
H13B H 1.0050 0.8039 0.4233 0.219 Uiso 1 1 calc R A 1
H13C H 1.0484 0.7665 0.5159 0.219 Uiso 1 1 calc R A 1
C14 C 1.0720(12) 0.7144(5) 0.3526(10) 0.199(6) Uani 1 1 d . . .
H14A H 1.1640 0.7185 0.4040 0.298 Uiso 1 1 calc R A 1
H14B H 1.0836 0.7325 0.2920 0.298 Uiso 1 1 calc R A 1
H14C H 1.0563 0.6790 0.3367 0.298 Uiso 1 1 calc R A 1
C15 C 0.5092(8) 0.7381(3) 0.1752(6) 0.097(3) Uani 0.548(12) 1 d P A 1
H15A H 0.5871 0.7643 0.1986 0.116 Uiso 0.548(12) 1 calc PR A 1
C15' C 0.5092(8) 0.7381(3) 0.1752(6) 0.097(3) Uani 0.452(12) 1 d P A 2
H15B H 0.4658 0.7041 0.1789 0.116 Uiso 0.452(12) 1 calc PR A 2
C16 C 0.3755(14) 0.7643(4) 0.1912(7) 0.161(5) Uani 1 1 d . . .
H16A H 0.3737 0.7652 0.2631 0.242 Uiso 1 1 calc R A 1
H16B H 0.2845 0.7471 0.1557 0.242 Uiso 1 1 calc R A 1
H16C H 0.3774 0.7983 0.1657 0.242 Uiso 1 1 calc R A 1
C17 C 0.5285(12) 0.7341(4) 0.0711(7) 0.143(4) Uani 1 1 d . . .
H17A H 0.6224 0.7159 0.0684 0.215 Uiso 1 1 calc R A 1
H17B H 0.5343 0.7674 0.0430 0.215 Uiso 1 1 calc R A 1
H17C H 0.4417 0.7162 0.0322 0.215 Uiso 1 1 calc R A 1
C18 C 0.6060(8) 0.6165(2) 0.3926(5) 0.074(2) Uani 0.548(12) 1 d P A 1
H18A H 0.5263 0.6202 0.3307 0.088 Uiso 0.548(12) 1 calc PR A 1
C18' C 0.6060(8) 0.6165(2) 0.3926(5) 0.074(2) Uani 0.452(12) 1 d P A 2
H18B H 0.7023 0.6265 0.4385 0.088 Uiso 0.452(12) 1 calc PR A 2
C19 C 0.5079(9) 0.6229(3) 0.4686(6) 0.107(3) Uani 1 1 d . . .
H19A H 0.4791 0.6579 0.4716 0.160 Uiso 1 1 calc R A 1
H19B H 0.5637 0.6124 0.5344 0.160 Uiso 1 1 calc R A 1
H19C H 0.4161 0.6026 0.4500 0.160 Uiso 1 1 calc R A 1
C20 C 0.6564(10) 0.5665(2) 0.3757(6) 0.107(3) Uani 1 1 d . . .
H20A H 0.7172 0.5671 0.3228 0.161 Uiso 1 1 calc R A 1
H20B H 0.5677 0.5450 0.3553 0.161 Uiso 1 1 calc R A 1
H20C H 0.7184 0.5537 0.4377 0.161 Uiso 1 1 calc R A 1
C21 C 0.8878(8) 0.6567(2) 0.6603(5) 0.080(2) Uani 1 1 d . . .
C22 C 0.3345(7) 0.5718(3) 0.1225(5) 0.0624(18) Uani 1 1 d . . .

loop_
_atom_site_aniso_label
_atom_site_aniso_U_11
_atom_site_aniso_U_22
_atom_site_aniso_U_33
_atom_site_aniso_U_23
_atom_site_aniso_U_13
_atom_site_aniso_U_12
N1 0.064(3) 0.052(3) 0.064(3) 0.012(3) -0.012(3) -0.006(2)
N2 0.058(3) 0.056(3) 0.088(4) 0.010(3) -0.005(3) -0.014(3)
N3 0.046(3) 0.068(3) 0.056(3) 0.004(3) 0.001(3) -0.008(2)
N4 0.049(6) 0.037(6) 0.078(8) 0.025(6) -0.007(5) -0.009(5)
N5 0.052(7) 0.066(7) 0.073(7) 0.034(6) -0.024(6) -0.009(6)
N6 0.044(7) 0.049(7) 0.066(7) 0.012(5) -0.005(6) -0.011(5)
N4' 0.053(8) 0.079(11) 0.089(9) 0.041(8) -0.022(7) -0.041(8)
N5' 0.058(9) 0.052(7) 0.075(9) 0.025(7) -0.004(7) -0.019(6)
N6' 0.052(9) 0.054(8) 0.071(9) 0.033(7) -0.017(7) -0.013(7)
N7 0.136(6) 0.114(6) 0.140(6) -0.075(5) -0.031(5) 0.067(5)
N8 0.141(6) 0.079(5) 0.078(4) 0.001(4) 0.029(4) -0.003(4)
S1 0.0674(11) 0.0580(10) 0.0586(10) 0.0106(8) -0.0066(8) 0.0053(8)
S2 0.0528(10) 0.0671(11) 0.0687(11) 0.0073(9) -0.0045(8) -0.0178(8)
C1 0.031(3) 0.045(3) 0.042(3) -0.006(3) 0.004(3) -0.003(3)
C2 0.059(4) 0.044(4) 0.050(4) 0.011(3) 0.001(3) -0.004(3)
C3 0.43(2) 0.086(6) 0.082(7) 0.020(5) 0.051(9) -0.078(9)
C4 0.227(11) 0.061(5) 0.214(11) 0.032(6) 0.132(10) 0.034(6)
C5 0.052(4) 0.050(4) 0.063(4) 0.007(3) -0.007(3) -0.010(3)
C6 0.130(6) 0.066(5) 0.069(5) -0.008(4) 0.011(4) -0.015(4)
C7 0.053(4) 0.086(5) 0.117(6) -0.007(4) 0.017(4) -0.004(4)
C8 0.047(3) 0.056(4) 0.042(3) 0.007(3) -0.004(3) -0.003(3)
C9 0.063(4) 0.118(6) 0.065(4) 0.025(4) 0.015(3) 0.034(4)
C10 0.119(6) 0.114(6) 0.066(5) -0.031(5) -0.011(4) 0.002(5)
C11 0.052(4) 0.040(4) 0.054(4) 0.008(4) -0.001(4) -0.012(4)
C12 0.064(5) 0.085(6) 0.122(7) 0.012(5) -0.028(5) -0.023(5)
C12' 0.064(5) 0.085(6) 0.122(7) 0.012(5) -0.028(5) -0.023(5)
C13 0.108(7) 0.128(8) 0.191(10) -0.060(8) 0.000(7) -0.013(6)
C14 0.124(9) 0.229(13) 0.267(15) -0.094(12) 0.099(10) -0.030(9)
C15 0.066(5) 0.118(7) 0.091(6) 0.055(6) -0.023(5) -0.008(4)
C15' 0.066(5) 0.118(7) 0.091(6) 0.055(6) -0.023(5) -0.008(4)
C16 0.213(12) 0.146(9) 0.137(9) 0.040(7) 0.066(8) 0.084(9)
C17 0.183(10) 0.125(7) 0.114(8) 0.009(6) 0.005(7) 0.066(7)
C18 0.085(5) 0.053(4) 0.085(5) 0.024(4) 0.021(4) -0.011(4)
C18' 0.085(5) 0.053(4) 0.085(5) 0.024(4) 0.021(4) -0.011(4)
C19 0.120(6) 0.103(6) 0.107(6) 0.015(5) 0.046(6) 0.012(5)
C20 0.145(7) 0.053(5) 0.134(7) -0.003(5) 0.052(6) -0.003(5)
C21 0.089(5) 0.048(4) 0.079(5) -0.027(4) -0.048(4) 0.021(4)
C22 0.068(4) 0.068(5) 0.047(4) 0.014(4) 0.000(3) -0.017(4)

loop_
_atom_type_symbol
_atom_type_description
_atom_type_scat_dispersion_real
_atom_type_scat_dispersion_imag
_atom_type_scat_source
C C 0.0033 0.0016 'International Tables Vol C Tables 4.2.6.8 and 6.1.1.4'
H H 0.0000 0.0000 'International Tables Vol C Tables 4.2.6.8 and 6.1.1.4'
N N 0.0061 0.0033 'International Tables Vol C Tables 4.2.6.8 and 6.1.1.4'
S S 0.1246 0.1234 'International Tables Vol C Tables 4.2.6.8 and 6.1.1.4'

loop_
_geom_angle_atom_site_label_1
_geom_angle_atom_site_label_2
_geom_angle_atom_site_label_3
_geom_angle
C1 N1 C2 127.3(5)
C1 N2 C5 129.8(5)
C1 N3 C8 129.1(5)
C11 N4 C12 130.3(10)
C11 N5 C15 130.1(10)
C11 N6 C18 134.4(12)
N2 C1 N3 119.7(5)
N2 C1 N1 120.8(5)
N3 C1 N1 119.5(5)
C3 C2 N1 111.5(5)
C3 C2 C4 115.0(7)
N1 C2 C4 113.6(5)
N2 C5 C6 110.9(5)
N2 C5 C7 109.0(5)
C6 C5 C7 113.1(5)
N3 C8 C10 109.6(5)
N3 C8 C9 111.8(5)
C10 C8 C9 113.7(5)
N4 C11 N6' 163.8(9)
N4 C11 N6 122.0(8)
N6' C11 N6 43.9(5)
N4 C11 N5' 72.7(7)
N6' C11 N5' 123.1(9)
N6 C11 N5' 160.7(8)
N4 C11 N4' 47.8(6)
N6' C11 N4' 118.1(9)
N6 C11 N4' 74.4(8)
N5' C11 N4' 117.5(9)
N4 C11 N5 119.6(8)
N6' C11 N5 74.0(8)
N6 C11 N5 117.9(8)
N5' C11 N5 51.6(6)
N4' C11 N5 167.3(9)
C14 C12 C13 117.4(8)
C14 C12 N4 123.8(9)
C13 C12 N4 111.8(8)
N5 C15 C16 108.2(8)
N5 C15 C17 128.5(9)
C16 C15 C17 115.9(7)
N6 C18 C20 115.2(7)
N6 C18 C19 120.8(7)
C20 C18 C19 117.3(6)
N7 C21 S1 179.1(8)
N8 C22 S2 179.3(7)

loop_
_geom_bond_atom_site_label_1
_geom_bond_atom_site_label_2
_geom_bond_distance
N1 C1 1.339(6)
N1 C2 1.457(6)
N2 C1 1.323(6)
N2 C5 1.466(7)
N3 C1 1.335(6)
N3 C8 1.456(6)
N4 C11 1.310(10)
N4 C12 1.444(11)
N5 C11 1.369(10)
N5 C15 1.393(11)
N6 C11 1.334(11)
N6 C18 1.395(11)
N4' C11 1.368(13)
N5' C11 1.345(12)
N6' C11 1.323(13)
N7 C21 1.159(9)
N8 C22 1.146(8)
S1 C21 1.644(9)
S2 C22 1.663(8)
C2 C3 1.418(9)
C2 C4 1.461(9)
C5 C6 1.507(8)
C5 C7 1.511(9)
C8 C10 1.496(8)
C8 C9 1.497(7)
C12 C14 1.407(11)
C12 C13 1.439(11)
C15 C16 1.425(11)
C15 C17 1.444(11)
C18 C20 1.438(9)
C18 C19 1.471(9)

loop_
_geom_torsion_atom_site_label_1
_geom_torsion_atom_site_label_2
_geom_torsion_atom_site_label_3
_geom_torsion_atom_site_label_4
_geom_torsion
C5 N2 C1 N3 -172.4(5)
C5 N2 C1 N1 6.2(9)
C8 N3 C1 N2 1.6(8)
C8 N3 C1 N1 -177.1(5)
C2 N1 C1 N2 -172.2(5)
C2 N1 C1 N3 6.4(8)
C1 N1 C2 C3 -150.0(8)
C1 N1 C2 C4 78.1(8)
C1 N2 C5 C6 -110.1(7)
C1 N2 C5 C7 124.8(6)
C1 N3 C8 C10 131.6(6)
C1 N3 C8 C9 -101.5(6)
C12 N4 C11 N6' 40(4)
C12 N4 C11 N6 13.3(15)
C12 N4 C11 N5' -152.7(12)
C12 N4 C11 N4' 6.7(11)
C12 N4 C11 N5 -175.0(10)
C18 N6 C11 N4 163.3(10)
C18 N6 C11 N6' -6.5(10)
C18 N6 C11 N5' -61(3)
C18 N6 C11 N4' 168.4(12)
C18 N6 C11 N5 -8.6(14)
C15 N5 C11 N4 20.4(15)
C15 N5 C11 N6' -169.0(13)
C15 N5 C11 N6 -167.5(10)
C15 N5 C11 N5' -7.1(10)
C15 N5 C11 N4' 26(4)
C11 N4 C12 C14 81.4(15)
C11 N4 C12 C13 -128.9(10)
C11 N5 C15 C16 -126.9(11)
C11 N5 C15 C17 85.1(14)
C11 N6 C18 C20 127.1(10)
C11 N6 C18 C19 -82.4(13)
